data_7051251
loop_
_publ_author_name
'Zhang, Da-Shun'
'Ma, Bao-Qing'
'Jin, Tian-Zhu'
'Gao, Song'
'Yan, Chun-Hua'
'Mak, Thomas C. W.'

_publ_section_title
;
 Oxo-centered regular octahedral lanthanide clusters
;
_journal_issue 2
_journal_name_full 'New Journal of Chemistry'
_journal_page_first 61
_journal_paper_doi 10.1039/a908471a
_journal_volume 24
_journal_year 2000
_chemical_formula_sum 'Cl8 Gd6 H72 O73'
_chemical_formula_weight 2467.68
_chemical_name_systematic
;
 ?
;
_space_group_IT_number 128
_symmetry_cell_setting tetragonal
_symmetry_space_group_name_Hall '-P 4 2n'
_symmetry_space_group_name_H-M 'P 4/m n c'
_atom_sites_solution_hydrogens geom
_atom_sites_solution_primary direct
_atom_sites_solution_secondary difmap
_audit_creation_method SHELXL-97
_cell_angle_alpha 90.00
_cell_angle_beta 90.00
_cell_angle_gamma 90.00
_cell_formula_units_Z 2
_cell_length_a 14.2740(8)
_cell_length_b 14.2140(6)
_cell_length_c 15.1040(6)
_cell_measurement_temperature 293(2)
_cell_volume 3064.5(2)
_computing_cell_refinement 'BIOTEX Rigaku'
_computing_data_collection 'RAXIS Rigaku'
_computing_data_reduction 'BIOTEX Rigaku'
_computing_molecular_graphics 'Siemens SHELXTL'
_computing_publication_material 'Siemens SHELXTL'
_computing_structure_refinement 'SHELXL-97 (Sheldrick, 1997)'
_computing_structure_solution 'SHELXS-97 (Sheldrick, 1990)'
_diffrn_ambient_temperature 293(2)
_diffrn_measured_fraction_theta_full 0.999
_diffrn_measured_fraction_theta_max 0.999
_diffrn_measurement_device_type 'IP Rigaku'
_diffrn_measurement_method IP
_diffrn_radiation_monochromator graphite
_diffrn_radiation_source 'fine-focus sealed tube'
_diffrn_radiation_type MoK\a
_diffrn_radiation_wavelength 0.71073
_diffrn_reflns_av_R_equivalents 0.0000
_diffrn_reflns_av_sigmaI/netI 0.1154
_diffrn_reflns_limit_h_max 11
_diffrn_reflns_limit_h_min 0
_diffrn_reflns_limit_k_max 16
_diffrn_reflns_limit_k_min 0
_diffrn_reflns_limit_l_max 17
_diffrn_reflns_limit_l_min 0
_diffrn_reflns_number 1404
_diffrn_reflns_theta_full 25.00
_diffrn_reflns_theta_max 25.00
_diffrn_reflns_theta_min 1.97
_exptl_absorpt_coefficient_mu 6.895
_exptl_absorpt_correction_T_max 1.246
_exptl_absorpt_correction_T_min 0.873
_exptl_absorpt_correction_type empirical
_exptl_crystal_colour colorless
_exptl_crystal_density_diffrn 2.674
_exptl_crystal_density_method 'not measured'
_exptl_crystal_description block
_exptl_crystal_F_000 2352
_exptl_crystal_size_max 0.34
_exptl_crystal_size_mid 0.32
_exptl_crystal_size_min 0.26
_refine_diff_density_max 1.219
_refine_diff_density_min -1.459
_refine_diff_density_rms 0.319
_refine_ls_extinction_method none
_refine_ls_goodness_of_fit_ref 1.194
_refine_ls_hydrogen_treatment mixed
_refine_ls_matrix_type full
_refine_ls_number_parameters 128
_refine_ls_number_reflns 1404
_refine_ls_number_restraints 55
_refine_ls_restrained_S_all 1.186
_refine_ls_R_factor_all 0.0793
_refine_ls_R_factor_gt 0.0702
_refine_ls_shift/su_max 0.033
_refine_ls_shift/su_mean 0.005
_refine_ls_structure_factor_coef Fsqd
_refine_ls_weighting_details 'calc w=1/[\s^2^(Fo^2^)+(0.0306P)^2^+33.8989P] where P=(Fo^2^+2Fc^2^)/3'
_refine_ls_weighting_scheme calc
_refine_ls_wR_factor_gt 0.1726
_refine_ls_wR_factor_ref 0.1746
_reflns_number_gt 1370
_reflns_number_total 1404
_reflns_threshold_expression >2sigma(I)
_cod_data_source_file a908471a.txt
_cod_data_source_block p4
_cod_depositor_comments
;
The following automatic conversions were performed:
'_symmetry_cell_setting' value 'Tetragonal' changed to 'tetragonal'
according to '/home/saulius/struct/CIF-dictionaries/cif_core.dic'
dictionary named 'cif_core.dic' version 2.4.1 from
2010-06-29.

'_exptl_absorpt_correction_type' value 'Empirical' changed to
'empirical' according to
'/home/saulius/struct/CIF-dictionaries/cif_core.dic' dictionary named
'cif_core.dic' version 2.4.1 from 2010-06-29.

Automatic conversion script
Id: cif_fix_enum 1527 2010-12-29 10:47:43Z saulius 
;
_cod_original_sg_symbol_H-M P4/mnc
_cod_original_formula_sum 'H72 Cl8 Gd6 O73'
_cod_database_code 7051251

loop_
_symmetry_equiv_pos_as_xyz
'x, y, z'
'-x, -y, z'
'-y, x, z'
'y, -x, z'
'-x+1/2, y+1/2, -z+1/2'
'x+1/2, -y+1/2, -z+1/2'
'y+1/2, x+1/2, -z+1/2'
'-y+1/2, -x+1/2, -z+1/2'
'-x, -y, -z'
'x, y, -z'
'y, -x, -z'
'-y, x, -z'
'x-1/2, -y-1/2, z-1/2'
'-x-1/2, y-1/2, z-1/2'
'-y-1/2, -x-1/2, z-1/2'
'y-1/2, x-1/2, z-1/2'

loop_
_atom_site_label
_atom_site_type_symbol
_atom_site_fract_x
_atom_site_fract_y
_atom_site_fract_z
_atom_site_U_iso_or_equiv
_atom_site_adp_type
_atom_site_occupancy
_atom_site_symmetry_multiplicity
_atom_site_calc_flag
_atom_site_refinement_flags
_atom_site_disorder_assembly
_atom_site_disorder_group
Gd1 Gd 0.83535(7) 0.06665(7) 0.0000 0.0529(4) Uani 1 2 d SU . .
Gd2 Gd 1.0000 0.0000 0.16849(8) 0.0546(4) Uani 1 4 d SU . .
Cl1 Cl 0.7505(13) 0.0166(10) 0.5000 0.209(7) Uani 1 2 d SDU . .
Cl2 Cl 0.8217(5) 0.3217(5) 0.2500 0.114(3) Uani 1 2 d SDU . .
O1 O 1.0000 0.0000 0.0000 0.052(4) Uani 1 8 d SU . .
O2 O 0.8622(6) -0.0582(6) -0.1004(6) 0.057(2) Uani 1 1 d U . .
O3 O 0.6844(11) -0.0227(13) 0.0000 0.085(4) Uani 1 2 d SU . .
O4 O 0.7378(9) 0.1065(10) 0.1322(8) 0.087(3) Uani 1 1 d U . .
O5 O 0.7885(11) 0.2389(10) 0.0000 0.075(4) Uani 1 2 d SU . .
O6 O 0.8714(10) 0.0489(10) 0.2717(8) 0.104(5) Uani 1 1 d U . .
O7 O 0.558(3) 0.093(5) 0.187(5) 0.24(3) Uani 0.50 1 d PU . .
O7' O 0.555(2) 0.040(4) 0.122(4) 0.170(18) Uani 0.50 1 d PU . .
O8 O 0.832(3) -0.045(3) 0.5000 0.38(3) Uani 1 2 d SDU . .
O9 O 0.663(3) -0.034(4) 0.5000 0.38(4) Uani 1 2 d SDU . .
O10 O 0.755(3) 0.0856(16) 0.570(2) 0.25(2) Uani 0.50 1 d PDU . .
O10' O 0.678(6) 0.029(5) 0.570(5) 0.27(2) Uani 0.50 1 d PU . .
O11 O 0.813(2) 0.2422(13) 0.3138(16) 0.236(14) Uani 1 1 d DU . .
O12 O 0.8117(17) 0.4070(11) 0.2963(15) 0.186(10) Uani 1 1 d DU . .

loop_
_atom_site_aniso_label
_atom_site_aniso_U_11
_atom_site_aniso_U_22
_atom_site_aniso_U_33
_atom_site_aniso_U_23
_atom_site_aniso_U_13
_atom_site_aniso_U_12
Gd1 0.0526(6) 0.0539(6) 0.0522(6) 0.000 0.000 0.0016(4)
Gd2 0.0609(6) 0.0609(6) 0.0421(7) 0.000 0.000 0.000
Cl1 0.247(18) 0.119(9) 0.259(19) 0.000 0.000 -0.020(10)
Cl2 0.114(3) 0.114(3) 0.112(5) -0.035(3) 0.035(3) 0.020(5)
O1 0.051(5) 0.051(5) 0.052(7) 0.000 0.000 0.000
O2 0.050(5) 0.060(5) 0.060(5) -0.009(4) -0.013(4) 0.001(4)
O3 0.059(6) 0.086(9) 0.110(11) 0.000 0.000 -0.013(7)
O4 0.090(8) 0.093(8) 0.078(6) -0.009(5) 0.028(6) 0.007(7)
O5 0.076(9) 0.059(6) 0.090(9) 0.000 0.000 0.015(6)
O6 0.113(10) 0.117(11) 0.082(8) -0.011(7) 0.036(7) 0.013(9)
O7 0.11(3) 0.27(7) 0.33(8) -0.11(5) 0.04(4) 0.04(4)
O7' 0.055(17) 0.22(5) 0.23(5) -0.02(4) 0.02(3) 0.00(2)
O8 0.45(5) 0.12(3) 0.56(8) 0.000 0.000 0.11(3)
O9 0.41(4) 0.28(7) 0.46(12) 0.000 0.000 -0.21(4)
O10 0.39(6) 0.037(15) 0.31(4) 0.008(19) 0.05(4) -0.05(2)
O10' 0.31(5) 0.24(6) 0.25(6) 0.10(4) 0.05(5) -0.07(3)
O11 0.31(4) 0.181(15) 0.22(2) 0.036(15) 0.12(2) 0.06(2)
O12 0.20(2) 0.151(12) 0.21(2) -0.091(14) 0.083(18) -0.005(16)

loop_
_atom_type_symbol
_atom_type_description
_atom_type_scat_dispersion_real
_atom_type_scat_dispersion_imag
_atom_type_scat_source
O O 0.0106 0.0060 'International Tables Vol C Tables 4.2.6.8 and 6.1.1.4'
H H 0.0000 0.0000 'International Tables Vol C Tables 4.2.6.8 and 6.1.1.4'
Cl Cl 0.1484 0.1585 'International Tables Vol C Tables 4.2.6.8 and 6.1.1.4'
Gd Gd -0.1653 3.9035 'International Tables Vol C Tables 4.2.6.8 and 6.1.1.4'

loop_
_geom_angle_atom_site_label_1
_geom_angle_atom_site_label_2
_geom_angle_atom_site_label_3
_geom_angle
_geom_angle_site_symmetry_1
_geom_angle_site_symmetry_3
_geom_angle_publ_flag
O2 Gd1 O2 79.8(5) . 10 ?
O2 Gd1 O2 128.7(4) . 11_665 ?
O2 Gd1 O2 78.8(5) 10 11_665 ?
O2 Gd1 O2 78.8(5) . 4_665 ?
O2 Gd1 O2 128.7(4) 10 4_665 ?
O2 Gd1 O2 79.4(5) 11_665 4_665 ?
O2 Gd1 O4 75.4(4) . 10 ?
O2 Gd1 O4 140.6(4) 10 10 ?
O2 Gd1 O4 140.4(4) 11_665 10 ?
O2 Gd1 O4 75.5(4) 4_665 10 ?
O2 Gd1 O4 140.6(4) . . ?
O2 Gd1 O4 75.4(4) 10 . ?
O2 Gd1 O4 75.5(4) 11_665 . ?
O2 Gd1 O4 140.4(4) 4_665 . ?
O4 Gd1 O4 106.0(6) 10 . ?
O2 Gd1 O3 76.1(4) . . ?
O2 Gd1 O3 76.1(4) 10 . ?
O2 Gd1 O3 140.2(2) 11_665 . ?
O2 Gd1 O3 140.2(2) 4_665 . ?
O4 Gd1 O3 68.6(4) 10 . ?
O4 Gd1 O3 68.6(4) . . ?
O2 Gd1 O1 64.5(2) . . ?
O2 Gd1 O1 64.5(2) 10 . ?
O2 Gd1 O1 64.2(2) 11_665 . ?
O2 Gd1 O1 64.2(2) 4_665 . ?
O4 Gd1 O1 127.0(3) 10 . ?
O4 Gd1 O1 127.0(3) . . ?
O3 Gd1 O1 127.5(4) . . ?
O2 Gd1 O5 140.0(2) . . ?
O2 Gd1 O5 140.0(2) 10 . ?
O2 Gd1 O5 76.0(4) 11_665 . ?
O2 Gd1 O5 76.0(4) 4_665 . ?
O4 Gd1 O5 68.6(4) 10 . ?
O4 Gd1 O5 68.6(4) . . ?
O3 Gd1 O5 105.2(6) . . ?
O1 Gd1 O5 127.2(4) . . ?
O2 Gd1 Gd1 41.1(2) . 3_645 ?
O2 Gd1 Gd1 41.1(2) 10 3_645 ?
O2 Gd1 Gd1 98.1(2) 11_665 3_645 ?
O2 Gd1 Gd1 98.1(2) 4_665 3_645 ?
O4 Gd1 Gd1 115.3(3) 10 3_645 ?
O4 Gd1 Gd1 115.3(3) . 3_645 ?
O3 Gd1 Gd1 82.5(4) . 3_645 ?
O1 Gd1 Gd1 45.0 . 3_645 ?
O5 Gd1 Gd1 172.2(4) . 3_645 ?
O2 Gd1 Gd1 98.2(2) . 11_665 ?
O2 Gd1 Gd1 98.2(2) 10 11_665 ?
O2 Gd1 Gd1 40.9(2) 11_665 11_665 ?
O2 Gd1 Gd1 40.9(2) 4_665 11_665 ?
O4 Gd1 Gd1 115.2(3) 10 11_665 ?
O4 Gd1 Gd1 115.2(3) . 11_665 ?
O3 Gd1 Gd1 172.4(4) . 11_665 ?
O1 Gd1 Gd1 44.830(1) . 11_665 ?
O5 Gd1 Gd1 82.4(4) . 11_665 ?
Gd1 Gd1 Gd1 89.827(1) 3_645 11_665 ?
O2 Gd1 Gd2 40.7(2) . 9_755 ?
O2 Gd1 Gd2 98.6(2) 10 9_755 ?
O2 Gd1 Gd2 98.4(2) 11_665 9_755 ?
O2 Gd1 Gd2 40.6(2) 4_665 9_755 ?
O4 Gd1 Gd2 81.9(3) 10 9_755 ?
O4 Gd1 Gd2 172.1(3) . 9_755 ?
O3 Gd1 Gd2 115.5(3) . 9_755 ?
O1 Gd1 Gd2 45.124(18) . 9_755 ?
O5 Gd1 Gd2 115.3(2) . 9_755 ?
Gd1 Gd1 Gd2 60.070(10) 3_645 9_755 ?
Gd1 Gd1 Gd2 59.973(10) 11_665 9_755 ?
O2 Gd2 O2 128.4(4) 11_665 12_645 ?
O2 Gd2 O2 78.96(18) 11_665 10 ?
O2 Gd2 O2 79.25(18) 12_645 10 ?
O2 Gd2 O2 79.25(18) 11_665 9_755 ?
O2 Gd2 O2 78.96(18) 12_645 9_755 ?
O2 Gd2 O2 128.5(4) 10 9_755 ?
O2 Gd2 O6 76.3(4) 11_665 4_665 ?
O2 Gd2 O6 141.1(4) 12_645 4_665 ?
O2 Gd2 O6 139.2(4) 10 4_665 ?
O2 Gd2 O6 77.5(4) 9_755 4_665 ?
O2 Gd2 O6 141.1(4) 11_665 3_645 ?
O2 Gd2 O6 76.3(4) 12_645 3_645 ?
O2 Gd2 O6 77.5(4) 10 3_645 ?
O2 Gd2 O6 139.2(4) 9_755 3_645 ?
O6 Gd2 O6 102.9(7) 4_665 3_645 ?
O2 Gd2 O6 77.5(4) 11_665 . ?
O2 Gd2 O6 139.3(4) 12_645 . ?
O2 Gd2 O6 76.0(4) 10 . ?
O2 Gd2 O6 141.4(4) 9_755 . ?
O6 Gd2 O6 67.3(4) 4_665 . ?
O6 Gd2 O6 67.1(4) 3_645 . ?
O2 Gd2 O6 139.3(4) 11_665 2_755 ?
O2 Gd2 O6 77.5(4) 12_645 2_755 ?
O2 Gd2 O6 141.4(4) 10 2_755 ?
O2 Gd2 O6 76.0(4) 9_755 2_755 ?
O6 Gd2 O6 67.1(4) 4_665 2_755 ?
O6 Gd2 O6 67.3(4) 3_645 2_755 ?
O6 Gd2 O6 103.1(7) . 2_755 ?
O2 Gd2 O1 64.2(2) 11_665 . ?
O2 Gd2 O1 64.2(2) 12_645 . ?
O2 Gd2 O1 64.3(2) 10 . ?
O2 Gd2 O1 64.3(2) 9_755 . ?
O6 Gd2 O1 128.6(3) 4_665 . ?
O6 Gd2 O1 128.6(3) 3_645 . ?
O6 Gd2 O1 128.5(3) . . ?
O6 Gd2 O1 128.5(3) 2_755 . ?
O2 Gd2 Gd1 98.0(2) 11_665 3_645 ?
O2 Gd2 Gd1 40.8(2) 12_645 3_645 ?
O2 Gd2 Gd1 40.9(2) 10 3_645 ?
O2 Gd2 Gd1 98.0(2) 9_755 3_645 ?
O6 Gd2 Gd1 173.3(3) 4_665 3_645 ?
O6 Gd2 Gd1 83.8(3) 3_645 3_645 ?
O6 Gd2 Gd1 115.4(3) . 3_645 ?
O6 Gd2 Gd1 117.0(3) 2_755 3_645 ?
O1 Gd2 Gd1 44.790(18) . 3_645 ?
O2 Gd2 Gd1 40.8(2) 11_665 11_665 ?
O2 Gd2 Gd1 98.0(2) 12_645 11_665 ?
O2 Gd2 Gd1 98.0(2) 10 11_665 ?
O2 Gd2 Gd1 40.9(2) 9_755 11_665 ?
O6 Gd2 Gd1 83.8(3) 4_665 11_665 ?
O6 Gd2 Gd1 173.3(3) 3_645 11_665 ?
O6 Gd2 Gd1 117.0(3) . 11_665 ?
O6 Gd2 Gd1 115.4(3) 2_755 11_665 ?
O1 Gd2 Gd1 44.790(18) . 11_665 ?
Gd1 Gd2 Gd1 89.58(4) 3_645 11_665 ?
O2 Gd2 Gd1 98.1(2) 11_665 9_755 ?
O2 Gd2 Gd1 40.8(2) 12_645 9_755 ?
O2 Gd2 Gd1 98.3(2) 10 9_755 ?
O2 Gd2 Gd1 40.6(2) 9_755 9_755 ?
O6 Gd2 Gd1 116.9(3) 4_665 9_755 ?
O6 Gd2 Gd1 115.6(3) 3_645 9_755 ?
O6 Gd2 Gd1 173.3(3) . 9_755 ?
O6 Gd2 Gd1 83.6(3) 2_755 9_755 ?
O1 Gd2 Gd1 44.876(18) . 9_755 ?
Gd1 Gd2 Gd1 59.90(2) 3_645 9_755 ?
Gd1 Gd2 Gd1 59.71(2) 11_665 9_755 ?
O10 Cl1 O10 94(3) . 10_556 ?
O10 Cl1 O9 112.1(15) . . ?
O10 Cl1 O9 112.1(15) 10_556 . ?
O10 Cl1 O8 112.2(15) . . ?
O10 Cl1 O8 112.2(15) 10_556 . ?
O9 Cl1 O8 112.6(15) . . ?
O10 Cl1 O10' 118(4) . 10_556 ?
O10 Cl1 O10' 55(3) 10_556 10_556 ?
O9 Cl1 O10' 57(3) . 10_556 ?
O8 Cl1 O10' 128(3) . 10_556 ?
O10 Cl1 O10' 55(3) . . ?
O10 Cl1 O10' 118(4) 10_556 . ?
O9 Cl1 O10' 57(3) . . ?
O8 Cl1 O10' 128(3) . . ?
O10' Cl1 O10' 91(7) 10_556 . ?
O12 Cl2 O12 114.8(19) . 7_545 ?
O12 Cl2 O11 108.9(11) . . ?
O12 Cl2 O11 108.3(16) 7_545 . ?
O12 Cl2 O11 108.2(16) . 7_545 ?
O12 Cl2 O11 109.2(11) 7_545 7_545 ?
O11 Cl2 O11 107(3) . 7_545 ?
Gd1 O1 Gd1 180.000(17) 11_665 3_645 ?
Gd1 O1 Gd1 90.168(1) 11_665 . ?
Gd1 O1 Gd1 89.832(1) 3_645 . ?
Gd1 O1 Gd1 89.8 11_665 9_755 ?
Gd1 O1 Gd1 90.2 3_645 9_755 ?
Gd1 O1 Gd1 180.00(4) . 9_755 ?
Gd1 O1 Gd2 90.0 11_665 . ?
Gd1 O1 Gd2 90.0 3_645 . ?
Gd1 O1 Gd2 90.0 . . ?
Gd1 O1 Gd2 90.0 9_755 . ?
Gd1 O1 Gd2 90.0 11_665 9_755 ?
Gd1 O1 Gd2 90.0 3_645 9_755 ?
Gd1 O1 Gd2 90.0 . 9_755 ?
Gd1 O1 Gd2 90.0 9_755 9_755 ?
Gd2 O1 Gd2 180.0 . 9_755 ?
Gd1 O2 Gd2 98.7(3) . 9_755 ?
Gd1 O2 Gd1 97.9(3) . 3_645 ?
Gd2 O2 Gd1 98.3(3) 9_755 3_645 ?
O10' O9 O10' 98(6) . 10_556 ?
O10' O9 Cl1 63(3) . . ?
O10' O9 Cl1 63(3) 10_556 . ?
O10' O10 Cl1 64(4) . . ?
O10 O10' O9 120(6) . . ?
O10 O10' Cl1 61(3) . . ?
O9 O10' Cl1 60(4) . . ?

loop_
_geom_bond_atom_site_label_1
_geom_bond_atom_site_label_2
_geom_bond_distance
_geom_bond_site_symmetry_2
_geom_bond_publ_flag
Gd1 O2 2.365(9) . ?
Gd1 O2 2.365(9) 10 ?
Gd1 O2 2.373(9) 11_665 ?
Gd1 O2 2.373(9) 4_665 ?
Gd1 O4 2.500(11) 10 ?
Gd1 O4 2.500(11) . ?
Gd1 O3 2.501(16) . ?
Gd1 O1 2.5340(10) . ?
Gd1 O5 2.538(14) . ?
Gd1 Gd1 3.5729(15) 3_645 ?
Gd1 Gd1 3.5834(15) 11_665 ?
Gd1 Gd2 3.5913(11) 9_755 ?
Gd2 O2 2.362(10) 11_665 ?
Gd2 O2 2.362(10) 12_645 ?
Gd2 O2 2.368(10) 10 ?
Gd2 O2 2.368(10) 9_755 ?
Gd2 O6 2.501(12) 4_665 ?
Gd2 O6 2.501(12) 3_645 ?
Gd2 O6 2.506(12) . ?
Gd2 O6 2.506(12) 2_755 ?
Gd2 O1 2.5449(12) . ?
Gd2 Gd1 3.5859(11) 3_645 ?
Gd2 Gd1 3.5859(11) 11_665 ?
Gd2 Gd1 3.5913(11) 9_755 ?
Cl1 O10 1.447(17) . ?
Cl1 O10 1.447(17) 10_556 ?
Cl1 O9 1.447(17) . ?
Cl1 O8 1.454(17) . ?
Cl1 O10' 1.49(8) 10_556 ?
Cl1 O10' 1.49(8) . ?
Cl2 O12 1.407(13) . ?
Cl2 O12 1.412(13) 7_545 ?
Cl2 O11 1.489(15) . ?
Cl2 O11 1.492(15) 7_545 ?
O1 Gd1 2.5263(10) 11_665 ?
O1 Gd1 2.5263(10) 3_645 ?
O1 Gd1 2.5340(10) 9_755 ?
O1 Gd2 2.5449(12) 9_755 ?
O2 Gd2 2.368(10) 9_755 ?
O2 Gd1 2.371(9) 3_645 ?
O7 O7' 1.23(6) . ?
O9 O10' 1.41(9) . ?
O9 O10' 1.41(9) 10_556 ?
O10 O10' 1.36(7) . ?
